data_1521286
loop_
_publ_author_name
'Reinholdt, Anders'
'Vibenholt, Johan E.'
'Morsing, Thorbj\/orn J.'
'Schau-Magnussen, Magnus'
'Reeler, Nini E. A.'
'Bendix, Jesper'

_publ_section_title
;
 Carbide complexes as \p-acceptor ligands
;
_journal_issue 10
_journal_name_full 'Chem. Sci.'
_journal_page_first 5815
_journal_paper_doi 10.1039/C5SC02077H
_journal_volume 6
_journal_year 2015
_chemical_formula_moiety 'C61 H83 Ag Cl8 F3 N3 O3 P2 Ru S'
_chemical_formula_sum 'C61 H83 Ag Cl8 F3 N3 O3 P2 Ru S'
_chemical_formula_weight 1549.93
_chemical_name_systematic
mu-carbido-[(4'-phenyl-2,2':6',2''-terpyridine)silver(I)-dichlorobis(tricyclohexylphosphine)ruthenium(VI)]triflate
_space_group_IT_number 2
_symmetry_cell_setting triclinic
_symmetry_space_group_name_Hall '-P 1'
_symmetry_space_group_name_H-M 'P -1'
_atom_sites_solution_hydrogens geom
_atom_sites_solution_primary direct
_atom_sites_solution_secondary difmap
_audit_creation_method SHELXL-97
_audit_update_record
;
2015-05-26 deposited with the CCDC.
2015-07-07 downloaded from the CCDC.
;
_cell_angle_alpha 111.639(7)
_cell_angle_beta 93.007(5)
_cell_angle_gamma 92.517(6)
_cell_formula_units_Z 2
_cell_length_a 13.2970(6)
_cell_length_b 14.5500(13)
_cell_length_c 18.9060(17)
_cell_measurement_temperature 123(2)
_cell_measurement_theta_max 30.0
_cell_measurement_theta_min 1.0
_cell_volume 3387.4(5)
_computing_cell_refinement 'COLLECT (Nonius, 1999)'
_computing_data_collection 'COLLECT (Nonius, 1999)'
_computing_data_reduction 'EvalCCD (Duisenberg <i>et al.</i>,  2003)'
_computing_molecular_graphics 'Mercury 3.0 (2011)'
_computing_publication_material 'SHELXL97 (Sheldrick, 2008)'
_computing_structure_refinement 'SHELXL-97 (Sheldrick, 1997)'
_computing_structure_solution 'SIR92 (Altomare, 1990)'
_diffrn_ambient_temperature 123(2)
_diffrn_measured_fraction_theta_full 0.985
_diffrn_measured_fraction_theta_max 0.985
_diffrn_measurement_device_type 'Nonius KappaCCD area-detector'
_diffrn_measurement_method '\w and \f scans'
_diffrn_radiation_monochromator graphite
_diffrn_radiation_source 'fine-focus sealed tube'
_diffrn_radiation_type MoK\a
_diffrn_radiation_wavelength 0.71073
_diffrn_reflns_av_R_equivalents 0.0480
_diffrn_reflns_av_sigmaI/netI 0.0396
_diffrn_reflns_limit_h_max 18
_diffrn_reflns_limit_h_min -18
_diffrn_reflns_limit_k_max 19
_diffrn_reflns_limit_k_min -20
_diffrn_reflns_limit_l_max 26
_diffrn_reflns_limit_l_min -26
_diffrn_reflns_number 138841
_diffrn_reflns_theta_full 29.99
_diffrn_reflns_theta_max 29.99
_diffrn_reflns_theta_min 1.16
_exptl_absorpt_coefficient_mu 0.959
_exptl_absorpt_correction_T_max 0.936
_exptl_absorpt_correction_T_min 0.712
_exptl_absorpt_correction_type integration
_exptl_absorpt_process_details
;
Gaussian integration (Coppens, 1970)
;
_exptl_crystal_colour 'Light yellow'
_exptl_crystal_density_diffrn 1.517
_exptl_crystal_density_method 'not measured'
_exptl_crystal_description Prism
_exptl_crystal_F_000 1559
_exptl_crystal_size_max 0.313
_exptl_crystal_size_mid 0.223
_exptl_crystal_size_min 0.084
_refine_diff_density_max 2.536
_refine_diff_density_min -2.038
_refine_diff_density_rms 0.155
_refine_ls_extinction_method none
_refine_ls_goodness_of_fit_ref 1.092
_refine_ls_hydrogen_treatment mixed
_refine_ls_matrix_type full
_refine_ls_number_parameters 748
_refine_ls_number_reflns 19455
_refine_ls_number_restraints 0
_refine_ls_restrained_S_all 1.092
_refine_ls_R_factor_all 0.0670
_refine_ls_R_factor_gt 0.0521
_refine_ls_shift/su_max 0.001
_refine_ls_shift/su_mean 0.000
_refine_ls_structure_factor_coef Fsqd
_refine_ls_weighting_details 'calc w=1/[\s^2^(Fo^2^)+(0.0673P)^2^+11.7275P] where P=(Fo^2^+2Fc^2^)/3'
_refine_ls_weighting_scheme calc
_refine_ls_wR_factor_gt 0.1405
_refine_ls_wR_factor_ref 0.1584
_reflns_number_gt 16138
_reflns_number_total 19455
_reflns_threshold_expression >2sigma(I)
_cod_data_source_file c5sc02077h2.cif
_cod_data_source_block kcd1078
_cod_depositor_comments 'Adding full bibliography for 1521279--1521290.cif.'
_cod_database_code 1521286

loop_
_symmetry_equiv_pos_as_xyz
'x, y, z'
'-x, -y, -z'

loop_
_atom_site_label
_atom_site_type_symbol
_atom_site_fract_x
_atom_site_fract_y
_atom_site_fract_z
_atom_site_U_iso_or_equiv
_atom_site_adp_type
_atom_site_occupancy
_atom_site_symmetry_multiplicity
_atom_site_calc_flag
_atom_site_refinement_flags
Cl4 Cl 0.57442(6) 0.43179(6) 0.07402(4) 0.02210(15) Uani 1 1 d .
Cl5 Cl 0.46843(7) 0.40125(6) 0.29387(5) 0.02518(16) Uani 1 1 d .
N14 N 0.7477(3) 0.6087(3) 0.44651(18) 0.0342(7) Uani 1 1 d .
C17 C 0.7989(3) 0.6858(2) 0.5006(2) 0.0233(6) Uani 1 1 d .
C18 C 0.6523(2) 0.5024(2) 0.24698(18) 0.0212(6) Uani 1 1 d .
C19 C 0.6530(3) 0.2438(3) 0.2503(2) 0.0274(7) Uani 1 1 d .
H19 H 0.5896 0.2433 0.2763 0.033 Uiso 1 1 d R
C20 C 1.0188(3) 0.8609(2) 0.50128(19) 0.0208(6) Uani 1 1 d .
C21 C 0.3181(3) 0.5260(3) 0.16153(19) 0.0239(6) Uani 1 1 d .
H21 H 0.2743 0.5833 0.1766 0.029 Uiso 1 1 d R
C22 C 0.9748(3) 0.7054(3) 0.29072(19) 0.0222(6) Uani 1 1 d .
C23 C 0.5154(3) 0.1746(2) 0.1133(2) 0.0239(6) Uani 1 1 d .
H23 H 0.5497 0.1143 0.0828 0.029 Uiso 1 1 d R
C24 C 1.0303(3) 0.8242(2) 0.4231(2) 0.0223(6) Uani 1 1 d .
H24 H 1.0813 0.8532 0.4030 0.027 Uiso 1 1 d R
C25 C 0.8820(3) 0.7356(2) 0.47543(19) 0.0219(6) Uani 1 1 d .
C26 C 0.2689(3) 0.4462(3) 0.1856(2) 0.0288(7) Uani 1 1 d .
H26A H 0.3121 0.3894 0.1734 0.035 Uiso 1 1 d R
H26B H 0.2632 0.4733 0.2415 0.035 Uiso 1 1 d R
C27 C 0.4935(3) 0.6600(2) 0.17139(19) 0.0231(6) Uani 1 1 d .
H27 H 0.4856 0.6240 0.1148 0.028 Uiso 1 1 d R
C29 C 0.9667(3) 0.7450(2) 0.37463(19) 0.0218(6) Uani 1 1 d .
C30 C 0.9435(3) 0.8143(2) 0.52745(19) 0.0238(6) Uani 1 1 d .
H30 H 0.9342 0.8361 0.5805 0.029 Uiso 1 1 d R
C31 C 0.4180(3) 0.6362(3) 0.31379(18) 0.0229(6) Uani 1 1 d .
H31 H 0.4079 0.5822 0.3340 0.028 Uiso 1 1 d R
C33 C 0.6070(3) 0.6891(3) 0.1913(2) 0.0274(7) Uani 1 1 d .
H33A H 0.6198 0.7224 0.2473 0.033 Uiso 1 1 d R
H33B H 0.6449 0.6286 0.1747 0.033 Uiso 1 1 d R
C34 C 1.1682(3) 0.9835(3) 0.5295(2) 0.0291(7) Uani 1 1 d .
H34 H 1.1846 0.9525 0.4781 0.035 Uiso 1 1 d R
C35 C 0.8006(3) 0.3387(3) 0.1312(2) 0.0302(7) Uani 1 1 d .
H35A H 0.7687 0.3938 0.1218 0.036 Uiso 1 1 d R
H35B H 0.8183 0.3604 0.1867 0.036 Uiso 1 1 d R
C36 C 0.3077(3) 0.7327(3) 0.4164(2) 0.0362(9) Uani 1 1 d .
H36A H 0.2478 0.7724 0.4264 0.043 Uiso 1 1 d R
H36B H 0.2953 0.6764 0.4329 0.043 Uiso 1 1 d R
C37 C 0.4521(3) 0.2061(3) 0.0567(2) 0.0269(7) Uani 1 1 d .
H37A H 0.4179 0.2665 0.0852 0.032 Uiso 1 1 d R
H37B H 0.4971 0.2224 0.0223 0.032 Uiso 1 1 d R
C39 C 1.2059(3) 1.1099(3) 0.6538(2) 0.0340(8) Uani 1 1 d .
H39 H 1.2474 1.1652 0.6875 0.041 Uiso 1 1 d R
C40 C 0.3220(3) 0.6929(3) 0.3304(2) 0.0306(8) Uani 1 1 d .
H40A H 0.3268 0.7487 0.3124 0.037 Uiso 1 1 d R
H40B H 0.2628 0.6482 0.3024 0.037 Uiso 1 1 d R
C41 C 0.8990(3) 0.6107(3) 0.1717(2) 0.0332(8) Uani 1 1 d .
H41 H 0.8437 0.5683 0.1415 0.040 Uiso 1 1 d R
C42 C 0.8014(4) 0.1790(4) -0.0187(3) 0.0465(12) Uani 1 1 d .
H42A H 0.8327 0.1268 -0.0048 0.056 Uiso 1 1 d R
H42B H 0.7859 0.1527 -0.0746 0.056 Uiso 1 1 d R
C44 C 0.7255(3) 0.3221(3) 0.3098(2) 0.0346(8) Uani 1 1 d .
H44A H 0.7013 0.3889 0.3200 0.041 Uiso 1 1 d R
H44B H 0.7933 0.3203 0.2904 0.041 Uiso 1 1 d R
C45 C 1.0623(3) 0.9944(3) 0.6307(2) 0.0279(7) Uani 1 1 d .
H45 H 1.0054 0.9707 0.6490 0.033 Uiso 1 1 d R
C46 C 0.7245(3) 0.2484(3) 0.1061(2) 0.0343(8) Uani 1 1 d .
H46 H 0.7604 0.1966 0.1183 0.041 Uiso 1 1 d R
C47 C 0.6443(4) 0.7585(3) 0.1528(2) 0.0358(9) Uani 1 1 d .
H47A H 0.7150 0.7858 0.1689 0.043 Uiso 1 1 d R
H47B H 0.6378 0.7264 0.0964 0.043 Uiso 1 1 d R
C49 C 1.2282(3) 1.0643(3) 0.5786(3) 0.0354(8) Uani 1 1 d .
H49 H 1.2850 1.0885 0.5606 0.043 Uiso 1 1 d R
C50 C 1.0841(3) 0.9470(2) 0.5544(2) 0.0225(6) Uani 1 1 d .
C51 C 1.0588(3) 0.6942(3) 0.1791(2) 0.0331(8) Uani 1 1 d .
H51 H 1.1140 0.7119 0.1558 0.040 Uiso 1 1 d R
C52 C 1.0579(3) 0.7299(3) 0.2579(2) 0.0295(7) Uani 1 1 d .
H52 H 1.1135 0.7704 0.2891 0.035 Uiso 1 1 d R
C53 C 0.7006(4) 0.1188(4) 0.3063(3) 0.0454(11) Uani 1 1 d .
H53A H 0.6322 0.1154 0.3239 0.054 Uiso 1 1 d R
H53B H 0.7286 0.0534 0.2955 0.054 Uiso 1 1 d R
C54 C 0.3216(3) 0.4879(4) 0.0745(2) 0.0342(9) Uani 1 1 d .
H54A H 0.3490 0.5420 0.0595 0.041 Uiso 1 1 d R
H54B H 0.3671 0.4331 0.0579 0.041 Uiso 1 1 d R
C55 C 0.5823(4) 0.8494(3) 0.1733(3) 0.0464(12) Uani 1 1 d .
H55A H 0.5908 0.8867 0.2291 0.056 Uiso 1 1 d R
H55B H 0.6071 0.8934 0.1477 0.056 Uiso 1 1 d R
C56 C 0.4729(4) 0.8193(3) 0.1497(3) 0.0447(11) Uani 1 1 d .
H56A H 0.4641 0.7849 0.0936 0.054 Uiso 1 1 d R
H56B H 0.4342 0.8793 0.1638 0.054 Uiso 1 1 d R
C57 C 0.6457(3) 0.5856(3) 0.5395(2) 0.0351(9) Uani 1 1 d .
H57 H 0.5938 0.5481 0.5517 0.042 Uiso 1 1 d R
C58 C 1.1232(3) 1.0745(3) 0.6794(2) 0.0321(8) Uani 1 1 d .
H58 H 1.1076 1.1058 0.7310 0.039 Uiso 1 1 d R
C59 C 0.3996(4) 0.7967(4) 0.4624(2) 0.0446(11) Uani 1 1 d .
H59A H 0.4090 0.8560 0.4490 0.053 Uiso 1 1 d R
H59B H 0.3888 0.8192 0.5175 0.053 Uiso 1 1 d R
C60 C 0.4315(3) 0.7507(3) 0.1882(2) 0.0334(8) Uani 1 1 d .
H60A H 0.4332 0.7874 0.2440 0.040 Uiso 1 1 d R
H60B H 0.3603 0.7289 0.1691 0.040 Uiso 1 1 d R
C61 C 0.4460(3) 0.1447(3) 0.1643(2) 0.0351(9) Uani 1 1 d .
H61A H 0.4866 0.1214 0.1990 0.042 Uiso 1 1 d R
H61B H 0.4110 0.2029 0.1959 0.042 Uiso 1 1 d R
C62 C 0.9780(3) 0.6334(3) 0.1352(2) 0.0349(8) Uani 1 1 d .
H62 H 0.9774 0.6073 0.0811 0.042 Uiso 1 1 d R
C63 C 0.6725(3) 0.5610(4) 0.4664(2) 0.0407(10) Uani 1 1 d .
H63 H 0.6356 0.5071 0.4273 0.049 Uiso 1 1 d R
C64 C 0.3680(4) 0.0621(3) 0.1158(3) 0.0435(11) Uani 1 1 d .
H64A H 0.4031 0.0023 0.0874 0.052 Uiso 1 1 d R
H64B H 0.3226 0.0448 0.1495 0.052 Uiso 1 1 d R
C66 C 0.2160(3) 0.4513(4) 0.0343(2) 0.0417(10) Uani 1 1 d .
H66A H 0.1722 0.5076 0.0471 0.050 Uiso 1 1 d R
H66B H 0.2207 0.4244 -0.0216 0.050 Uiso 1 1 d R
C67 C 0.4931(4) 0.7393(4) 0.4467(2) 0.0415(10) Uani 1 1 d .
H67A H 0.4857 0.6829 0.4639 0.050 Uiso 1 1 d R
H67B H 0.5524 0.7827 0.4760 0.050 Uiso 1 1 d R
C68 C 0.3733(3) 0.1243(3) 0.0093(2) 0.0369(9) Uani 1 1 d .
H68A H 0.3314 0.1483 -0.0243 0.044 Uiso 1 1 d R
H68B H 0.4075 0.0663 -0.0234 0.044 Uiso 1 1 d R
C69 C 0.5104(3) 0.7003(3) 0.3618(2) 0.0319(8) Uani 1 1 d .
H69A H 0.5702 0.6604 0.3528 0.038 Uiso 1 1 d R
H69B H 0.5241 0.7568 0.3457 0.038 Uiso 1 1 d R
C70 C 0.1640(3) 0.4103(4) 0.1448(3) 0.0401(10) Uani 1 1 d .
H70A H 0.1351 0.3569 0.1598 0.048 Uiso 1 1 d R
H70B H 0.1190 0.4657 0.1605 0.048 Uiso 1 1 d R
C71 C 0.8758(4) 0.2713(5) 0.0058(3) 0.0573(15) Uani 1 1 d .
H71A H 0.9402 0.2527 -0.0180 0.069 Uiso 1 1 d R
H71B H 0.8469 0.3202 -0.0131 0.069 Uiso 1 1 d R
C72 C 0.6926(4) 0.1410(3) 0.2330(3) 0.0390(9) Uani 1 1 d .
H72A H 0.6461 0.0902 0.1941 0.047 Uiso 1 1 d R
H72B H 0.7598 0.1387 0.2125 0.047 Uiso 1 1 d R
C73 C 0.7741(4) 0.7165(3) 0.5755(3) 0.0479(13) Uani 1 1 d .
H73 H 0.8103 0.7721 0.6135 0.057 Uiso 1 1 d R
C74 C 0.7670(4) 0.1976(4) 0.3690(3) 0.0469(11) Uani 1 1 d .
H74A H 0.8376 0.1950 0.3545 0.056 Uiso 1 1 d R
H74B H 0.7654 0.1841 0.4166 0.056 Uiso 1 1 d R
C75 C 0.8955(4) 0.3179(4) 0.0899(3) 0.0483(12) Uani 1 1 d .
H75A H 0.9371 0.3808 0.1029 0.058 Uiso 1 1 d R
H75B H 0.9348 0.2732 0.1076 0.058 Uiso 1 1 d R
C76 C 0.1695(3) 0.3711(4) 0.0584(3) 0.0438(11) Uani 1 1 d .
H76A H 0.2102 0.3125 0.0421 0.053 Uiso 1 1 d R
H76B H 0.1006 0.3504 0.0332 0.053 Uiso 1 1 d R
C77 C 0.7033(4) 0.2067(4) 0.0225(3) 0.0419(10) Uani 1 1 d .
H77A H 0.6701 0.2557 0.0059 0.050 Uiso 1 1 d R
H77B H 0.6564 0.1469 0.0082 0.050 Uiso 1 1 d R
C78 C 0.3549(4) 0.0335(4) 0.3412(3) 0.0424(10) Uani 1 1 d .
C79 C 0.7316(4) 0.3010(4) 0.3835(3) 0.0424(10) Uani 1 1 d .
H79A H 0.7790 0.3512 0.4220 0.051 Uiso 1 1 d R
H79B H 0.6642 0.3062 0.4040 0.051 Uiso 1 1 d R
C80 C 0.6967(4) 0.6660(4) 0.5950(3) 0.0512(14) Uani 1 1 d .
H80 H 0.6788 0.6869 0.6462 0.061 Uiso 1 1 d R
C81 C 0.3059(4) 0.0932(4) 0.0601(3) 0.0442(11) Uani 1 1 d .
H81A H 0.2658 0.1490 0.0885 0.053 Uiso 1 1 d R
H81B H 0.2585 0.0372 0.0281 0.053 Uiso 1 1 d R
C82 C 0.0058(5) 0.4875(5) 0.3858(3) 0.0600(14) Uani 1 1 d .
H82 H -0.0482 0.5308 0.4115 0.072 Uiso 1 1 d R
Ru1 Ru 0.550652(18) 0.435388(17) 0.197878(13) 0.01532(6) Uani 1 1 d .
Ag2 Ag 0.774809(19) 0.58951(2) 0.314412(15) 0.02579(7) Uani 1 1 d .
P3 P 0.44398(6) 0.57153(6) 0.21271(4) 0.01798(15) Uani 1 1 d .
P6 P 0.61570(6) 0.27266(6) 0.16568(5) 0.01988(16) Uani 1 1 d .
S7 S 0.23165(7) -0.02814(7) 0.29873(5) 0.02978(19) Uani 1 1 d .
Cl8 Cl -0.01837(13) 0.45392(12) 0.28841(8) 0.0648(4) Uani 1 1 d .
Cl9 Cl 0.00092(18) 0.38559(14) 0.41223(11) 0.0830(5) Uani 1 1 d .
Cl10 Cl 0.1206(2) 0.5579(2) 0.41435(16) 0.1218(10) Uani 1 1 d .
N11 N 0.8941(2) 0.7016(2) 0.40049(16) 0.0212(5) Uani 1 1 d .
Cl12 Cl 1.0493(3) 0.0770(3) 0.0849(2) 0.1612(16) Uani 1 1 d .
N13 N 0.8964(2) 0.6461(2) 0.24772(18) 0.0281(6) Uani 1 1 d .
Cl15 Cl 0.9949(3) 0.1703(3) 0.23600(19) 0.1417(13) Uani 1 1 d .
O28 O 0.2477(3) -0.0883(3) 0.22261(18) 0.0566(10) Uani 1 1 d .
Cl65 Cl 0.9259(4) -0.0290(4) 0.1425(3) 0.201(2) Uani 1 1 d .
C91 C 1.0277(7) 0.0587(7) 0.1653(5) 0.088(2) Uani 1 1 d .
H91 H 1.0885 0.0337 0.1839 0.106 Uiso 1 1 d R
F38A F 0.3853(3) 0.0948(4) 0.3087(2) 0.0902(15) Uani 1 1 d .
F43A F 0.4240(3) -0.0298(3) 0.3369(3) 0.0916(15) Uani 1 1 d .
F16A F 0.3508(3) 0.0891(3) 0.41324(18) 0.0664(10) Uani 1 1 d .
O32A O 0.2103(4) -0.0821(3) 0.3462(2) 0.0703(13) Uani 1 1 d .
O48A O 0.1694(3) 0.0513(3) 0.3074(3) 0.0714(13) Uani 1 1 d .

loop_
_atom_site_aniso_label
_atom_site_aniso_U_11
_atom_site_aniso_U_22
_atom_site_aniso_U_33
_atom_site_aniso_U_23
_atom_site_aniso_U_13
_atom_site_aniso_U_12
Cl4 0.0282(4) 0.0244(4) 0.0158(3) 0.0099(3) 0.0027(3) 0.0010(3)
Cl5 0.0306(4) 0.0281(4) 0.0224(4) 0.0153(3) 0.0073(3) 0.0010(3)
N14 0.0359(17) 0.0418(19) 0.0234(15) 0.0135(14) -0.0030(13) -0.0184(15)
C17 0.0272(16) 0.0179(14) 0.0240(15) 0.0074(12) 0.0021(12) -0.0020(12)
C18 0.0222(15) 0.0237(15) 0.0174(14) 0.0080(12) -0.0011(11) -0.0023(12)
C19 0.0346(19) 0.0236(16) 0.0271(17) 0.0140(14) -0.0034(14) 0.0016(14)
C20 0.0225(15) 0.0160(13) 0.0236(15) 0.0078(12) -0.0037(12) -0.0006(11)
C21 0.0191(14) 0.0320(17) 0.0187(14) 0.0081(13) -0.0033(11) -0.0001(12)
C22 0.0204(15) 0.0238(15) 0.0227(15) 0.0096(12) -0.0015(12) -0.0020(12)
C23 0.0307(17) 0.0171(14) 0.0233(15) 0.0072(12) 0.0030(13) -0.0030(12)
C24 0.0206(15) 0.0214(15) 0.0262(16) 0.0108(12) 0.0012(12) -0.0019(12)
C25 0.0234(15) 0.0191(14) 0.0239(15) 0.0092(12) 0.0008(12) -0.0011(12)
C26 0.0248(17) 0.0347(19) 0.0243(16) 0.0093(14) -0.0020(13) -0.0065(14)
C27 0.0306(17) 0.0193(14) 0.0217(15) 0.0104(12) 0.0014(12) 0.0007(12)
C29 0.0225(15) 0.0206(14) 0.0227(15) 0.0086(12) 0.0008(12) 0.0003(12)
C30 0.0304(17) 0.0203(15) 0.0206(15) 0.0080(12) -0.0008(12) 0.0000(13)
C31 0.0252(16) 0.0266(16) 0.0151(13) 0.0056(12) 0.0011(12) 0.0023(13)
C33 0.0340(18) 0.0231(16) 0.0256(16) 0.0110(13) 0.0007(14) -0.0078(13)
C34 0.0297(18) 0.0271(17) 0.0284(17) 0.0096(14) -0.0027(14) -0.0076(14)
C35 0.0240(17) 0.0302(18) 0.0302(18) 0.0053(15) -0.0007(14) -0.0047(14)
C36 0.041(2) 0.039(2) 0.0265(18) 0.0068(16) 0.0119(16) 0.0110(17)
C37 0.0287(17) 0.0238(16) 0.0276(17) 0.0103(13) -0.0011(13) -0.0058(13)
C39 0.036(2) 0.0221(16) 0.037(2) 0.0058(15) -0.0151(16) -0.0049(14)
C40 0.0308(18) 0.0360(19) 0.0246(17) 0.0094(15) 0.0050(14) 0.0098(15)
C41 0.0315(19) 0.041(2) 0.0242(17) 0.0118(16) -0.0059(14) -0.0108(16)
C42 0.037(2) 0.057(3) 0.029(2) -0.0034(19) 0.0119(17) -0.009(2)
C44 0.042(2) 0.035(2) 0.0297(19) 0.0173(16) -0.0114(16) -0.0008(16)
C45 0.0286(17) 0.0232(16) 0.0302(18) 0.0089(14) -0.0034(14) -0.0001(13)
C46 0.0290(18) 0.0287(18) 0.039(2) 0.0046(16) 0.0106(16) -0.0020(15)
C47 0.051(2) 0.0267(18) 0.0303(19) 0.0113(15) 0.0096(17) -0.0084(17)
C49 0.0320(19) 0.0317(19) 0.039(2) 0.0117(17) -0.0043(16) -0.0106(15)
C50 0.0241(15) 0.0167(14) 0.0257(16) 0.0082(12) -0.0059(12) -0.0015(12)
C51 0.0285(18) 0.043(2) 0.0263(17) 0.0113(16) 0.0044(14) -0.0034(16)
C52 0.0248(17) 0.0349(19) 0.0259(17) 0.0090(15) 0.0005(13) -0.0051(14)
C53 0.058(3) 0.039(2) 0.053(3) 0.033(2) 0.001(2) 0.011(2)
C54 0.0210(16) 0.059(3) 0.0196(16) 0.0131(17) -0.0037(13) -0.0048(16)
C55 0.082(4) 0.0218(18) 0.040(2) 0.0150(17) 0.022(2) 0.001(2)
C56 0.076(3) 0.032(2) 0.038(2) 0.0230(18) 0.020(2) 0.018(2)
C57 0.038(2) 0.0321(19) 0.034(2) 0.0111(16) 0.0087(16) -0.0107(16)
C58 0.039(2) 0.0242(17) 0.0276(18) 0.0039(14) -0.0061(15) 0.0019(15)
C59 0.058(3) 0.040(2) 0.0237(18) -0.0026(17) 0.0089(18) 0.004(2)
C60 0.048(2) 0.0261(17) 0.0325(19) 0.0162(15) 0.0108(17) 0.0114(16)
C61 0.043(2) 0.035(2) 0.0289(18) 0.0154(16) 0.0009(16) -0.0150(17)
C62 0.037(2) 0.044(2) 0.0216(16) 0.0109(16) 0.0006(15) -0.0017(17)
C63 0.042(2) 0.048(2) 0.0282(19) 0.0126(18) -0.0007(16) -0.0221(19)
C64 0.050(3) 0.039(2) 0.044(2) 0.0208(19) -0.001(2) -0.023(2)
C66 0.0254(19) 0.070(3) 0.0240(18) 0.0131(19) -0.0084(14) -0.0052(19)
C67 0.043(2) 0.049(3) 0.0198(17) -0.0012(17) -0.0016(16) -0.0016(19)
C68 0.040(2) 0.036(2) 0.0304(19) 0.0109(16) -0.0064(16) -0.0128(17)
C69 0.0305(18) 0.0351(19) 0.0196(16) -0.0014(14) -0.0008(13) -0.0022(15)
C70 0.0248(18) 0.055(3) 0.035(2) 0.0139(19) -0.0037(15) -0.0136(18)
C71 0.042(3) 0.081(4) 0.036(2) 0.007(2) 0.013(2) -0.021(3)
C72 0.051(3) 0.0306(19) 0.042(2) 0.0198(18) -0.0012(19) 0.0108(18)
C73 0.060(3) 0.034(2) 0.034(2) -0.0058(17) 0.018(2) -0.023(2)
C74 0.057(3) 0.054(3) 0.043(2) 0.033(2) -0.003(2) 0.015(2)
C75 0.034(2) 0.053(3) 0.049(3) 0.009(2) 0.009(2) -0.004(2)
C76 0.028(2) 0.057(3) 0.034(2) 0.0053(19) -0.0099(16) -0.0107(18)
C77 0.039(2) 0.046(2) 0.035(2) 0.0085(19) 0.0044(18) -0.0048(19)
C78 0.041(2) 0.045(2) 0.035(2) 0.0082(18) 0.0047(18) -0.0128(19)
C79 0.054(3) 0.047(2) 0.032(2) 0.0233(19) -0.0090(19) 0.007(2)
C80 0.064(3) 0.044(2) 0.034(2) -0.0002(19) 0.023(2) -0.023(2)
C81 0.038(2) 0.045(2) 0.047(3) 0.017(2) -0.0053(19) -0.0220(19)
C82 0.068(4) 0.055(3) 0.053(3) 0.019(3) -0.015(3) 0.001(3)
Ru1 0.01674(11) 0.01667(11) 0.01297(11) 0.00676(8) -0.00104(8) -0.00310(8)
Ag2 0.02175(13) 0.02580(13) 0.02735(13) 0.00925(10) -0.00749(9) -0.00753(9)
P3 0.0188(4) 0.0197(4) 0.0152(3) 0.0068(3) -0.0009(3) -0.0010(3)
P6 0.0228(4) 0.0181(4) 0.0191(4) 0.0079(3) -0.0001(3) -0.0013(3)
S7 0.0315(4) 0.0280(4) 0.0223(4) 0.0010(3) 0.0069(3) -0.0070(3)
Cl8 0.0795(10) 0.0683(9) 0.0447(7) 0.0201(6) -0.0022(7) 0.0023(8)
Cl9 0.1143(15) 0.0676(10) 0.0732(11) 0.0357(9) -0.0138(10) 0.0103(10)
Cl10 0.1026(17) 0.140(2) 0.1042(17) 0.0388(16) -0.0465(14) -0.0610(16)
N11 0.0218(13) 0.0186(12) 0.0223(13) 0.0074(10) -0.0004(10) -0.0023(10)
Cl12 0.144(3) 0.216(4) 0.171(3) 0.109(3) 0.103(3) 0.078(3)
N13 0.0263(15) 0.0331(16) 0.0245(14) 0.0124(12) -0.0047(11) -0.0081(12)
Cl15 0.151(3) 0.132(2) 0.122(2) 0.0216(18) -0.025(2) 0.063(2)
O28 0.052(2) 0.070(2) 0.0256(15) -0.0088(15) 0.0088(14) -0.0013(18)
Cl65 0.206(5) 0.198(4) 0.218(5) 0.105(4) 0.031(4) -0.046(4)
C91 0.091(6) 0.099(6) 0.079(5) 0.038(5) -0.003(4) 0.015(5)
F38A 0.082(3) 0.115(3) 0.080(3) 0.052(3) -0.003(2) -0.061(3)
F43A 0.049(2) 0.079(3) 0.104(3) -0.013(2) -0.025(2) 0.0110(19)
F16A 0.074(2) 0.0575(19) 0.0412(16) -0.0078(14) -0.0070(15) -0.0260(17)
O32A 0.084(3) 0.076(3) 0.049(2) 0.030(2) -0.012(2) -0.052(2)
O48A 0.052(2) 0.0378(19) 0.097(3) -0.005(2) -0.011(2) 0.0055(17)

loop_
_atom_type_symbol
_atom_type_description
_atom_type_scat_dispersion_real
_atom_type_scat_dispersion_imag
_atom_type_scat_source
C C 0.0033 0.0016 'International Tables Vol C Tables 4.2.6.8 and 6.1.1.4'
H H 0.0000 0.0000 'International Tables Vol C Tables 4.2.6.8 and 6.1.1.4'
P P 0.1023 0.0942 'International Tables Vol C Tables 4.2.6.8 and 6.1.1.4'
Ag Ag -0.8971 1.1015 'International Tables Vol C Tables 4.2.6.8 and 6.1.1.4'
Ru Ru -1.2594 0.8363 'International Tables Vol C Tables 4.2.6.8 and 6.1.1.4'
Cl Cl 0.1484 0.1585 'International Tables Vol C Tables 4.2.6.8 and 6.1.1.4'
N N 0.0061 0.0033 'International Tables Vol C Tables 4.2.6.8 and 6.1.1.4'
S S 0.1246 0.1234 'International Tables Vol C Tables 4.2.6.8 and 6.1.1.4'
O O 0.0106 0.0060 'International Tables Vol C Tables 4.2.6.8 and 6.1.1.4'
F F 0.0171 0.0103 'International Tables Vol C Tables 4.2.6.8 and 6.1.1.4'

loop_
_geom_angle_atom_site_label_1
_geom_angle_atom_site_label_2
_geom_angle_atom_site_label_3
_geom_angle
C17 N14 C63 118.7(3)
C17 N14 Ag2 115.7(2)
C63 N14 Ag2 124.1(3)
N14 C17 C73 120.7(3)
N14 C17 C25 116.5(3)
C73 C17 C25 122.9(3)
Ru1 C18 Ag2 176.5(2)
C44 C19 C72 109.6(3)
C44 C19 P6 114.8(3)
C72 C19 P6 115.2(3)
C44 C19 H19 105.4
C72 C19 H19 105.3
P6 C19 H19 105.6
C24 C20 C30 117.4(3)
C24 C20 C50 121.0(3)
C30 C20 C50 121.6(3)
C26 C21 C54 110.4(3)
C26 C21 P3 111.2(2)
C54 C21 P3 112.8(2)
C26 C21 H21 107.4
C54 C21 H21 107.5
P3 C21 H21 107.4
N13 C22 C52 121.4(3)
N13 C22 C29 116.5(3)
C52 C22 C29 122.1(3)
C61 C23 C37 109.7(3)
C61 C23 P6 114.6(3)
C37 C23 P6 110.2(2)
C61 C23 H23 107.4
C37 C23 H23 107.4
P6 C23 H23 107.3
C29 C24 C20 119.7(3)
C29 C24 H24 120.1
C20 C24 H24 120.2
N11 C25 C30 122.0(3)
N11 C25 C17 116.5(3)
C30 C25 C17 121.5(3)
C21 C26 C70 111.2(3)
C21 C26 H26A 109.4
C70 C26 H26A 109.3
C21 C26 H26B 109.4
C70 C26 H26B 109.4
H26A C26 H26B 108.0
C60 C27 C33 111.9(3)
C60 C27 P3 112.9(3)
C33 C27 P3 113.6(2)
C60 C27 H27 106.0
C33 C27 H27 105.8
P3 C27 H27 105.8
N11 C29 C24 122.2(3)
N11 C29 C22 116.4(3)
C24 C29 C22 121.4(3)
C20 C30 C25 119.7(3)
C20 C30 H30 120.0
C25 C30 H30 120.2
C40 C31 C69 111.2(3)
C40 C31 P3 117.8(2)
C69 C31 P3 112.2(2)
C40 C31 H31 104.8
C69 C31 H31 104.7
P3 C31 H31 104.7
C47 C33 C27 111.2(3)
C47 C33 H33A 109.4
C27 C33 H33A 109.4
C47 C33 H33B 109.5
C27 C33 H33B 109.3
H33A C33 H33B 108.0
C49 C34 C50 120.9(4)
C49 C34 H34 119.5
C50 C34 H34 119.6
C75 C35 C46 112.7(3)
C75 C35 H35A 109.0
C46 C35 H35A 109.0
C75 C35 H35B 109.0
C46 C35 H35B 109.2
H35A C35 H35B 107.8
C59 C36 C40 111.6(4)
C59 C36 H36A 109.2
C40 C36 H36A 109.3
C59 C36 H36B 109.4
C40 C36 H36B 109.4
H36A C36 H36B 107.9
C68 C37 C23 111.4(3)
C68 C37 H37A 109.4
C23 C37 H37A 109.4
C68 C37 H37B 109.3
C23 C37 H37B 109.4
H37A C37 H37B 107.9
C58 C39 C49 119.5(4)
C58 C39 H39 120.3
C49 C39 H39 120.2
C31 C40 C36 110.4(3)
C31 C40 H40A 109.6
C36 C40 H40A 109.7
C31 C40 H40B 109.6
C36 C40 H40B 109.5
H40A C40 H40B 108.1
N13 C41 C62 123.0(4)
N13 C41 H41 118.6
C62 C41 H41 118.5
C71 C42 C77 109.4(4)
C71 C42 H42A 109.2
C77 C42 H42A 109.7
C71 C42 H42B 110.3
C77 C42 H42B 110.0
H42A C42 H42B 108.3
C19 C44 C79 109.3(3)
C19 C44 H44A 109.9
C79 C44 H44A 109.9
C19 C44 H44B 109.8
C79 C44 H44B 109.6
H44A C44 H44B 108.3
C58 C45 C50 120.6(4)
C58 C45 H45 119.9
C50 C45 H45 119.5
C77 C46 C35 111.5(4)
C77 C46 P6 117.7(3)
C35 C46 P6 111.3(3)
C77 C46 H46 105.1
C35 C46 H46 105.0
P6 C46 H46 104.9
C55 C47 C33 110.6(3)
C55 C47 H47A 104.7
C33 C47 H47A 114.0
C55 C47 H47B 106.5
C33 C47 H47B 112.2
H47A C47 H47B 108.4
C39 C49 C34 120.3(4)
C39 C49 H49 119.9
C34 C49 H49 119.8
C34 C50 C45 118.1(3)
C34 C50 C20 120.9(3)
C45 C50 C20 121.1(3)
C62 C51 C52 119.2(4)
C62 C51 H51 120.6
C52 C51 H51 120.2
C51 C52 C22 119.2(3)
C51 C52 H52 120.4
C22 C52 H52 120.3
C74 C53 C72 111.6(4)
C74 C53 H53A 109.3
C72 C53 H53A 109.0
C74 C53 H53B 109.3
C72 C53 H53B 109.6
H53A C53 H53B 107.9
C66 C54 C21 111.1(3)
C66 C54 H54A 109.3
C21 C54 H54A 109.4
C66 C54 H54B 109.5
C21 C54 H54B 109.5
H54A C54 H54B 108.0
C56 C55 C47 110.7(4)
C56 C55 H55A 109.4
C47 C55 H55A 109.3
C56 C55 H55B 109.7
C47 C55 H55B 109.7
H55A C55 H55B 108.1
C55 C56 C60 111.3(4)
C55 C56 H56A 109.3
C60 C56 H56A 109.6
C55 C56 H56B 109.2
C60 C56 H56B 109.3
H56A C56 H56B 108.0
C63 C57 C80 117.7(4)
C63 C57 H57 121.3
C80 C57 H57 121.0
C39 C58 C45 120.6(4)
C39 C58 H58 119.7
C45 C58 H58 119.7
C67 C59 C36 110.7(4)
C67 C59 H59A 109.5
C36 C59 H59A 109.6
C67 C59 H59B 109.4
C36 C59 H59B 109.4
H59A C59 H59B 108.1
C27 C60 C56 110.8(3)
C27 C60 H60A 109.6
C56 C60 H60A 109.7
C27 C60 H60B 109.4
C56 C60 H60B 109.3
H60A C60 H60B 108.0
C23 C61 C64 110.4(3)
C23 C61 H61A 109.6
C64 C61 H61A 109.4
C23 C61 H61B 109.7
C64 C61 H61B 109.6
H61A C61 H61B 108.1
C41 C62 C51 118.4(4)
C41 C62 H62 120.9
C51 C62 H62 120.7
N14 C63 C57 123.8(4)
N14 C63 H63 118.0
C57 C63 H63 118.2
C81 C64 C61 111.4(4)
C81 C64 H64A 109.5
C61 C64 H64A 109.3
C81 C64 H64B 109.2
C61 C64 H64B 109.4
H64A C64 H64B 107.9
C76 C66 C54 110.9(4)
C76 C66 H66A 109.7
C54 C66 H66A 109.4
C76 C66 H66B 109.3
C54 C66 H66B 109.5
H66A C66 H66B 108.0
C59 C67 C69 111.0(4)
C59 C67 H67A 109.4
C69 C67 H67A 109.4
C59 C67 H67B 109.5
C69 C67 H67B 109.5
H67A C67 H67B 108.0
C81 C68 C37 111.0(3)
C81 C68 H68A 109.4
C37 C68 H68A 109.3
C81 C68 H68B 109.5
C37 C68 H68B 109.5
H68A C68 H68B 108.0
C67 C69 C31 111.2(3)
C67 C69 H69A 109.4
C31 C69 H69A 109.5
C67 C69 H69B 109.4
C31 C69 H69B 109.3
H69A C69 H69B 108.0
C76 C70 C26 110.8(3)
C76 C70 H70A 109.3
C26 C70 H70A 109.4
C76 C70 H70B 109.8
C26 C70 H70B 109.4
H70A C70 H70B 108.0
C75 C71 C42 112.4(4)
C75 C71 H71A 109.6
C42 C71 H71A 109.5
C75 C71 H71B 108.8
C42 C71 H71B 108.6
H71A C71 H71B 107.9
C19 C72 C53 109.6(4)
C19 C72 H72A 109.8
C53 C72 H72A 109.7
C19 C72 H72B 109.8
C53 C72 H72B 109.6
H72A C72 H72B 108.3
C80 C73 C17 119.7(4)
C80 C73 H73 120.1
C17 C73 H73 120.1
C53 C74 C79 111.3(4)
C53 C74 H74A 109.5
C79 C74 H74A 109.4
C53 C74 H74B 109.3
C79 C74 H74B 109.2
H74A C74 H74B 108.0
C71 C75 C35 113.0(4)
C71 C75 H75A 109.1
C35 C75 H75A 109.0
C71 C75 H75B 108.7
C35 C75 H75B 109.1
H75A C75 H75B 107.8
C66 C76 C70 110.1(4)
C66 C76 H76A 109.9
C70 C76 H76A 109.9
C66 C76 H76B 109.3
C70 C76 H76B 109.4
H76A C76 H76B 108.1
C46 C77 C42 111.2(4)
C46 C77 H77A 109.6
C42 C77 H77A 109.3
C46 C77 H77B 109.3
C42 C77 H77B 109.4
H77A C77 H77B 108.0
F16A C78 F43A 107.6(5)
F16A C78 F38A 104.9(4)
F43A C78 F38A 109.3(5)
F16A C78 S7 111.3(3)
F43A C78 S7 112.4(3)
F38A C78 S7 111.1(4)
C74 C79 C44 111.0(4)
C74 C79 H79A 109.6
C44 C79 H79A 109.5
C74 C79 H79B 109.5
C44 C79 H79B 109.2
H79A C79 H79B 108.0
C57 C80 C73 119.4(4)
C57 C80 H80 120.3
C73 C80 H80 120.3
C64 C81 C68 110.9(4)
C64 C81 H81A 109.6
C68 C81 H81A 109.5
C64 C81 H81B 109.4
C68 C81 H81B 109.4
H81A C81 H81B 108.0
Cl9 C82 Cl8 111.8(3)
Cl9 C82 Cl10 113.0(3)
Cl8 C82 Cl10 109.1(4)
Cl9 C82 H82 107.5
Cl8 C82 H82 107.6
Cl10 C82 H82 107.6
C18 Ru1 Cl5 101.25(11)
C18 Ru1 Cl4 101.80(11)
Cl5 Ru1 Cl4 156.95(3)
C18 Ru1 P3 97.33(12)
Cl5 Ru1 P3 89.83(3)
Cl4 Ru1 P3 87.02(3)
C18 Ru1 P6 98.20(12)
Cl5 Ru1 P6 86.13(3)
Cl4 Ru1 P6 90.82(3)
P3 Ru1 P6 164.44(3)
C18 Ag2 N11 171.44(12)
C18 Ag2 N13 115.30(11)
N11 Ag2 N13 69.86(10)
C18 Ag2 N14 106.71(12)
N11 Ag2 N14 68.25(10)
N13 Ag2 N14 137.96(11)
C27 P3 C31 111.08(16)
C27 P3 C21 104.37(16)
C31 P3 C21 104.91(16)
C27 P3 Ru1 113.49(12)
C31 P3 Ru1 111.31(11)
C21 P3 Ru1 111.14(12)
C46 P6 C19 106.4(2)
C46 P6 C23 106.37(17)
C19 P6 C23 103.71(16)
C46 P6 Ru1 116.05(14)
C19 P6 Ru1 113.13(12)
C23 P6 Ru1 110.27(12)
O28 S7 O48A 115.5(3)
O28 S7 O32A 114.2(3)
O48A S7 O32A 114.4(3)
O28 S7 C78 105.4(2)
O48A S7 C78 103.8(2)
O32A S7 C78 101.3(2)
C25 N11 C29 118.9(3)
C25 N11 Ag2 120.7(2)
C29 N11 Ag2 119.4(2)
C41 N13 C22 118.8(3)
C41 N13 Ag2 124.1(2)
C22 N13 Ag2 116.3(2)
Cl12 C91 Cl65 106.3(5)
Cl12 C91 Cl15 110.0(5)
Cl65 C91 Cl15 109.2(5)
Cl12 C91 H91 110.5
Cl65 C91 H91 110.4
Cl15 C91 H91 110.4

loop_
_geom_bond_atom_site_label_1
_geom_bond_atom_site_label_2
_geom_bond_distance
Cl4 Ru1 2.3610(8)
Cl5 Ru1 2.3581(8)
N14 C17 1.334(5)
N14 C63 1.340(5)
N14 Ag2 2.456(3)
C17 C73 1.382(5)
C17 C25 1.488(5)
C18 Ru1 1.651(3)
C18 Ag2 2.072(3)
C19 C44 1.528(5)
C19 C72 1.533(5)
C19 P6 1.847(4)
C19 H19 1.0000
C20 C24 1.393(5)
C20 C30 1.395(5)
C20 C50 1.490(4)
C21 C26 1.530(5)
C21 C54 1.535(5)
C21 P3 1.854(3)
C21 H21 0.9999
C22 N13 1.344(4)
C22 C52 1.390(5)
C22 C29 1.486(5)
C23 C61 1.529(5)
C23 C37 1.538(5)
C23 P6 1.857(4)
C23 H23 1.0001
C24 C29 1.392(5)
C24 H24 0.9501
C25 N11 1.338(4)
C25 C30 1.396(5)
C26 C70 1.530(5)
C26 H26A 0.9899
C26 H26B 0.9900
C27 C60 1.528(5)
C27 C33 1.539(5)
C27 P3 1.849(3)
C27 H27 1.0000
C29 N11 1.340(4)
C30 H30 0.9500
C31 C40 1.534(5)
C31 C69 1.536(5)
C31 P3 1.852(3)
C31 H31 0.9999
C33 C47 1.527(5)
C33 H33A 0.9899
C33 H33B 0.9899
C34 C49 1.384(5)
C34 C50 1.394(5)
C34 H34 0.9499
C35 C75 1.502(6)
C35 C46 1.532(5)
C35 H35A 0.9901
C35 H35B 0.9900
C36 C59 1.520(7)
C36 C40 1.537(5)
C36 H36A 0.9900
C36 H36B 0.9899
C37 C68 1.524(5)
C37 H37A 0.9901
C37 H37B 0.9901
C39 C58 1.378(6)
C39 C49 1.384(6)
C39 H39 0.9499
C40 H40A 0.9900
C40 H40B 0.9900
C41 N13 1.339(5)
C41 C62 1.380(6)
C41 H41 0.9499
C42 C71 1.540(7)
C42 C77 1.547(6)
C42 H42A 0.9900
C42 H42B 0.9901
C44 C79 1.532(5)
C44 H44A 0.9899
C44 H44B 0.9899
C45 C58 1.382(5)
C45 C50 1.402(5)
C45 H45 0.9500
C46 C77 1.474(6)
C46 P6 1.847(4)
C46 H46 1.0000
C47 C55 1.526(6)
C47 H47A 0.9902
C47 H47B 0.9908
C49 H49 0.9500
C51 C62 1.381(6)
C51 C52 1.385(5)
C51 H51 0.9501
C52 H52 0.9502
C53 C74 1.517(8)
C53 C72 1.534(6)
C53 H53A 0.9900
C53 H53B 0.9899
C54 C66 1.535(5)
C54 H54A 0.9901
C54 H54B 0.9899
C55 C56 1.497(8)
C55 H55A 0.9900
C55 H55B 0.9899
C56 C60 1.536(6)
C56 H56A 0.9899
C56 H56B 0.9900
C57 C63 1.364(6)
C57 C80 1.371(6)
C57 H57 0.9500
C58 H58 0.9500
C59 C67 1.509(7)
C59 H59A 0.9900
C59 H59B 0.9899
C60 H60A 0.9900
C60 H60B 0.9900
C61 C64 1.530(6)
C61 H61A 0.9900
C61 H61B 0.9900
C62 H62 0.9500
C63 H63 0.9500
C64 C81 1.513(7)
C64 H64A 0.9901
C64 H64B 0.9901
C66 C76 1.519(7)
C66 H66A 0.9899
C66 H66B 0.9900
C67 C69 1.527(5)
C67 H67A 0.9900
C67 H67B 0.9900
C68 C81 1.518(6)
C68 H68A 0.9901
C68 H68B 0.9900
C69 H69A 0.9901
C69 H69B 0.9899
C70 C76 1.525(6)
C70 H70A 0.9901
C70 H70B 0.9899
C71 C75 1.484(7)
C71 H71A 0.9900
C71 H71B 0.9899
C72 H72A 0.9900
C72 H72B 0.9900
C73 C80 1.381(6)
C73 H73 0.9500
C74 C79 1.527(7)
C74 H74A 0.9900
C74 H74B 0.9900
C75 H75A 0.9900
C75 H75B 0.9900
C76 H76A 0.9899
C76 H76B 0.9900
C77 H77A 0.9901
C77 H77B 0.9899
C78 F16A 1.309(5)
C78 F43A 1.313(6)
C78 F38A 1.317(6)
C78 S7 1.827(5)
C79 H79A 0.9900
C79 H79B 0.9900
C80 H80 0.9502
C81 H81A 0.9900
C81 H81B 0.9900
C82 Cl9 1.730(6)
C82 Cl8 1.731(6)
C82 Cl10 1.743(7)
C82 H82 1.0000
Ru1 P3 2.4276(9)
Ru1 P6 2.4284(9)
Ag2 N11 2.317(3)
Ag2 N13 2.397(3)
S7 O28 1.415(3)
S7 O48A 1.417(4)
S7 O32A 1.425(4)
Cl12 C91 1.674(9)
Cl15 C91 1.771(9)
Cl65 C91 1.740(10)
C91 H91 1.0000
